data_1514944
loop_
_publ_author_name
'Maciver, Eleanor E.'
'Knipe, Peter C.'
'Cridland, Andrew P.'
'Thompson, Amber L.'
'Smith, Martin D.'

_publ_section_title
;
 Catalytic enantioselective electrocyclic cascades
;
_journal_issue 2
_journal_name_full 'Chemical Science'
_journal_page_first 537
_journal_paper_doi 10.1039/c1sc00697e
_journal_volume 3
_journal_year 2012
_chemical_absolute_configuration unk
_chemical_formula_moiety 'C26 H25 F3 N2 O4'
_chemical_formula_sum 'C26 H25 F3 N2 O4'
_chemical_formula_weight 486.49
_space_group_IT_number 19
_symmetry_cell_setting orthorhombic
_symmetry_space_group_name_Hall 'P 2ac 2ab'
_symmetry_space_group_name_H-M 'P 21 21 21'
_atom_sites_solution_hydrogens difmap
_atom_sites_solution_primary direct
_audit_creation_date 10-03-15
_audit_creation_method CRYSTALS_ver_14.06
_cell_angle_alpha 90
_cell_angle_beta 90
_cell_angle_gamma 90
_cell_formula_units_Z 4
_cell_length_a 8.6711(3)
_cell_length_b 9.4306(4)
_cell_length_c 29.5986(13)
_cell_measurement_reflns_used 2188
_cell_measurement_temperature 150
_cell_measurement_theta_max 26
_cell_measurement_theta_min 5
_cell_volume 2420.39(17)
_computing_cell_refinement 'DENZO/SCALEPACK (Otwinowski & Minor, 1997)'
_computing_data_collection 'COLLECT (Nonius, 2001).'
_computing_data_reduction 'DENZO/SCALEPACK (Otwinowski & Minor, 1997)'
_computing_molecular_graphics 'CAMERON (Watkin et al., 1996)'
_computing_publication_material 'CRYSTALS (Betteridge et al., 2003)'
_computing_structure_refinement 'CRYSTALS (Betteridge et al., 2003)'
_computing_structure_solution 'SIR92 (Altomare et al., 1994)'
_diffrn_ambient_temperature 150
_diffrn_measured_fraction_theta_full 0.941
_diffrn_measured_fraction_theta_max 0.936
_diffrn_measurement_device Area
_diffrn_measurement_device_type 'Nonius KappaCCD'
_diffrn_measurement_method \w
_diffrn_radiation_monochromator graphite
_diffrn_radiation_type 'Mo K\a'
_diffrn_radiation_wavelength 0.71073
_diffrn_reflns_av_R_equivalents 0.047
_diffrn_reflns_limit_h_max 10
_diffrn_reflns_limit_h_min -10
_diffrn_reflns_limit_k_max 11
_diffrn_reflns_limit_k_min -11
_diffrn_reflns_limit_l_max 36
_diffrn_reflns_limit_l_min -36
_diffrn_reflns_number 10506
_diffrn_reflns_theta_full 25.000
_diffrn_reflns_theta_max 26.023
_diffrn_reflns_theta_min 5.111
_diffrn_standards_number 0
_exptl_absorpt_coefficient_mu 0.105
_exptl_absorpt_correction_T_max 1.00
_exptl_absorpt_correction_T_min 0.92
_exptl_absorpt_correction_type multi-scan
_exptl_absorpt_process_details 'DENZO/SCALEPACK (Otwinowski & Minor, 1997)'
_exptl_crystal_colour clear_pale_colourless
_exptl_crystal_density_diffrn 1.335
_exptl_crystal_density_meas ?
_exptl_crystal_density_method 'not measured'
_exptl_crystal_description lath
_exptl_crystal_F_000 1016
_exptl_crystal_size_max 0.34
_exptl_crystal_size_mid 0.12
_exptl_crystal_size_min 0.03
_refine_diff_density_max 1.06
_refine_diff_density_min -0.73
_refine_ls_extinction_method None
_refine_ls_goodness_of_fit_ref 0.9893
_refine_ls_hydrogen_treatment constr
_refine_ls_matrix_type full
_refine_ls_number_parameters 381
_refine_ls_number_reflns 2015
_refine_ls_number_restraints 306
_refine_ls_R_factor_all 0.1087
_refine_ls_R_factor_gt 0.0835
_refine_ls_shift/su_max 0.0040432
_refine_ls_shift/su_mean 0.0002158
_refine_ls_structure_factor_coef Fsqd
_refine_ls_weighting_details
;
Method, part 1, Chebychev polynomial, (Watkin, 1994, Prince, 1982)
[weight] = 1.0/[A~0~*T~0~(x)+A~1~*T~1~(x) ... +A~n-1~]*T~n-1~(x)]
where A~i~ are the Chebychev coefficients listed below and x= Fcalc/Fmax
Method = Robust Weighting (Prince, 1982)
W = [weight] * [1-(deltaF/6*sigmaF)^2^]^2^
A~i~ are:
31.7 43.6 21.7 4.93
;
_refine_ls_weighting_scheme calc
_refine_ls_wR_factor_all 0.2219
_refine_ls_wR_factor_gt 0.1962
_refine_ls_wR_factor_ref 0.2218
_reflns_limit_h_max 10
_reflns_limit_h_min 0
_reflns_limit_k_max 11
_reflns_limit_k_min 0
_reflns_limit_l_max 36
_reflns_limit_l_min 0
_reflns_number_gt 1567
_reflns_number_total 2566
_reflns_threshold_expression I>2.0\s(I)
_oxford_diffrn_Wilson_B_factor 2.43
_oxford_diffrn_Wilson_scale 6.01
_oxford_refine_ls_r_factor_ref 0.1086
_oxford_refine_ls_scale 0.478(2)
_oxford_reflns_number_all 2016
_oxford_reflns_threshold_expression_ref I>-3.0\s(I)
_oxford_structure_analysis_title 6216
_cod_data_source_file c1sc00697e.txt
_cod_data_source_block 14
_cod_depositor_comments
;
The following automatic conversions were performed:

'_symmetry_cell_setting' value 'Orthorhombic' changed to
'orthorhombic' according to
/usr/data/users/saulius/automatic-downloads/retrospective/RSC/lib/dictionaries/cif_core.dic
dictionary named 'cif_core.dic' version 2.4.2 from
2011-04-26.

'_atom_sites_solution_primary' value 'Direct' changed to
'direct' according to
/usr/data/users/saulius/automatic-downloads/retrospective/RSC/lib/dictionaries/cif_core.dic
dictionary named 'cif_core.dic' version 2.4.2 from 2011-04-26.

Automatic conversion script
Id: cif_fix_values 2281 2013-09-26 08:29:07Z andrius 

The following automatic conversions were performed:

'_exptl_crystal_density_meas' value 'not measured' was changed to '?'
- the value is perceived as not measured.

Automatic conversion script
Id: cif_fix_values 3008 2015-01-20 13:52:24Z robertas 
;
_cod_original_sg_symbol_H-M 'P 21 21 21 '
_cod_database_code 1514944

loop_
_symmetry_equiv_pos_as_xyz
x,y,z
x+1/2,-y+1/2,-z
-x,y+1/2,-z+1/2
-x+1/2,-y,z+1/2

loop_
_atom_site_label
_atom_site_type_symbol
_atom_site_fract_x
_atom_site_fract_y
_atom_site_fract_z
_atom_site_U_iso_or_equiv
_atom_site_occupancy
_atom_site_adp_type
_atom_site_refinement_flags_posn
_atom_site_refinement_flags_occupancy
_atom_site_disorder_assembly
_atom_site_disorder_group
C4 C -0.2230(8) 0.0142(6) 0.3103(2) 0.0641 1.0000 Uani D . . .
C5 C -0.1282(11) 0.1294(8) 0.3282(3) 0.0348 1.0000 Uani . . . .
C6 C -0.1418(10) 0.1698(9) 0.3729(3) 0.0350 1.0000 Uani . . . .
C7 C -0.0519(10) 0.2859(8) 0.3871(3) 0.0296 1.0000 Uani . . . .
N8 N -0.0463(8) 0.3427(7) 0.4310(2) 0.0294 1.0000 Uani . . . .
C9 C -0.1955(10) 0.3621(9) 0.4547(3) 0.0294 1.0000 Uani . . . .
C10 C -0.1892(10) 0.2976(9) 0.5024(3) 0.0326 1.0000 Uani . . . .
C11 C -0.0606(10) 0.3534(8) 0.5282(3) 0.0285 1.0000 Uani . . . .
N12 N 0.0452(10) 0.3975(8) 0.5468(3) 0.0393 1.0000 Uani . . . .
C13 C -0.2171(10) 0.5195(9) 0.4548(3) 0.0301 1.0000 Uani . . . .
C14 C -0.3479(12) 0.5971(10) 0.4691(3) 0.0424 1.0000 Uani . . . .
C15 C -0.3403(12) 0.7452(11) 0.4662(3) 0.0473 1.0000 Uani . . . .
C16 C -0.2104(12) 0.8117(10) 0.4519(3) 0.0468 1.0000 Uani . . . .
C17 C -0.0815(11) 0.7383(9) 0.4382(3) 0.0363 1.0000 Uani . . . .
C18 C -0.0855(10) 0.5893(9) 0.4390(3) 0.0311 1.0000 Uani . . . .
C19 C 0.0396(10) 0.4818(9) 0.4287(3) 0.0317 1.0000 Uani . . . .
C20 C 0.1194(9) 0.4815(8) 0.3815(3) 0.0269 1.0000 Uani . . . .
C21 C 0.0429(10) 0.3574(8) 0.3570(3) 0.0288 1.0000 Uani . . . .
C22 C 0.0563(10) 0.3147(9) 0.3131(3) 0.0321 1.0000 Uani . . . .
C23 C -0.0292(11) 0.1979(9) 0.2978(3) 0.0380 1.0000 Uani . . . .
C24 C 0.1002(9) 0.6212(9) 0.3556(3) 0.0271 1.0000 Uani . . . .
O25 O 0.0093(7) 0.6392(6) 0.3255(2) 0.0354 1.0000 Uani . . . .
O26 O 0.1988(7) 0.7179(6) 0.37145(19) 0.0344 1.0000 Uani . . . .
C27 C 0.1875(11) 0.8631(8) 0.3528(3) 0.0374 1.0000 Uani . . . .
C28 C 0.2663(14) 0.8656(12) 0.3075(3) 0.0571 1.0000 Uani . . . .
C29 C 0.2639(14) 0.9571(11) 0.3867(4) 0.0612 1.0000 Uani . . . .
C30 C 0.2938(7) 0.4503(10) 0.3858(2) 0.0385 1.0000 Uani D . . .
O31 O 0.3584(7) 0.4215(7) 0.4204(2) 0.0420 1.0000 Uani . . . .
F10 F -0.1482(15) -0.0714(13) 0.2815(4) 0.0660 0.424(10) Uani D P 1 1
F20 F -0.2616(18) -0.0733(12) 0.3449(3) 0.0646 0.424(10) Uani D P 1 1
F30 F -0.3578(12) 0.0386(14) 0.2897(5) 0.0757 0.424(10) Uani D P 1 1
F11 F -0.1530(12) -0.1108(9) 0.3039(4) 0.0702 0.576(10) Uani D P 1 2
F21 F -0.3490(12) -0.0196(12) 0.3343(3) 0.0743 0.576(10) Uani D P 1 2
F31 F -0.2801(13) 0.0464(10) 0.2689(3) 0.0601 0.576(10) Uani D P 1 2
O320 O 0.3578(7) 0.4609(18) 0.3455(2) 0.0415 0.73(3) Uani D P 2 1
C330 C 0.5254(8) 0.4367(12) 0.3410(3) 0.0483 0.73(3) Uani D P 2 1
C340 C 0.6006(14) 0.5794(14) 0.3463(6) 0.0510 0.73(3) Uani D P 2 1
C350 C 0.5480(13) 0.3670(17) 0.2962(5) 0.0508 0.73(3) Uani D P 2 1
O321 O 0.3622(12) 0.463(5) 0.3461(3) 0.0399 0.27(3) Uani D P 2 2
C331 C 0.5322(13) 0.451(3) 0.3435(5) 0.0421 0.27(3) Uani D P 2 2
C341 C 0.589(4) 0.591(3) 0.3261(14) 0.0434 0.27(3) Uani D P 2 2
C351 C 0.565(4) 0.326(3) 0.3138(13) 0.0428 0.27(3) Uani D P 2 2
H61 H -0.2054 0.1227 0.3929 0.0439 1.0000 Uiso R . . .
H91 H -0.2758 0.3148 0.4374 0.0360 1.0000 Uiso R . . .
H102 H -0.2836 0.3208 0.5179 0.0405 1.0000 Uiso R . . .
H101 H -0.1811 0.1959 0.5003 0.0404 1.0000 Uiso R . . .
H141 H -0.4335 0.5506 0.4807 0.0513 1.0000 Uiso R . . .
H151 H -0.4267 0.7993 0.4742 0.0656 1.0000 Uiso R . . .
H161 H -0.2082 0.9102 0.4514 0.0617 1.0000 Uiso R . . .
H171 H 0.0037 0.7862 0.4286 0.0478 1.0000 Uiso R . . .
H191 H 0.1223 0.4834 0.4521 0.0384 1.0000 Uiso R . . .
H221 H 0.1220 0.3612 0.2933 0.0428 1.0000 Uiso R . . .
H231 H -0.0179 0.1647 0.2682 0.0470 1.0000 Uiso R . . .
H271 H 0.0780 0.8887 0.3494 0.0496 1.0000 Uiso R . . .
H283 H 0.2372 0.9494 0.2912 0.0927 1.0000 Uiso R . . .
H281 H 0.3755 0.8669 0.3123 0.0927 1.0000 Uiso R . . .
H282 H 0.2398 0.7838 0.2903 0.0932 1.0000 Uiso R . . .
H291 H 0.2503 1.0541 0.3769 0.0950 1.0000 Uiso R . . .
H293 H 0.2151 0.9436 0.4158 0.0950 1.0000 Uiso R . . .
H292 H 0.3708 0.9340 0.3889 0.0951 1.0000 Uiso R . . .
H3301 H 0.5581 0.3676 0.3639 0.0556 0.73(3) Uiso R P 2 1
H3401 H 0.7100 0.5674 0.3417 0.0700 0.73(3) Uiso R P 2 1
H3403 H 0.5820 0.6110 0.3767 0.0701 0.73(3) Uiso R P 2 1
H3402 H 0.5625 0.6500 0.3253 0.0702 0.73(3) Uiso R P 2 1
H3502 H 0.6564 0.3563 0.2898 0.0700 0.73(3) Uiso R P 2 1
H3501 H 0.5017 0.4291 0.2742 0.0698 0.73(3) Uiso R P 2 1
H3503 H 0.4994 0.2761 0.2944 0.0697 0.73(3) Uiso R P 2 1
H3311 H 0.5715 0.4219 0.3730 0.0548 0.27(3) Uiso R P 2 2
H3412 H 0.6987 0.5867 0.3223 0.0689 0.27(3) Uiso R P 2 2
H3411 H 0.5656 0.6559 0.3505 0.0689 0.27(3) Uiso R P 2 2
H3413 H 0.5428 0.6242 0.2986 0.0689 0.27(3) Uiso R P 2 2
H3512 H 0.6672 0.2886 0.3180 0.0690 0.27(3) Uiso R P 2 2
H3513 H 0.4910 0.2513 0.3166 0.0689 0.27(3) Uiso R P 2 2
H3511 H 0.5563 0.3665 0.2838 0.0692 0.27(3) Uiso R P 2 2

loop_
_atom_site_aniso_label
_atom_site_aniso_U_11
_atom_site_aniso_U_22
_atom_site_aniso_U_33
_atom_site_aniso_U_23
_atom_site_aniso_U_13
_atom_site_aniso_U_12
C4 0.071(4) 0.054(3) 0.067(4) -0.013(3) -0.014(3) -0.017(3)
C5 0.047(5) 0.023(4) 0.035(5) -0.007(4) -0.007(4) 0.006(4)
C6 0.039(5) 0.023(4) 0.043(5) 0.001(4) 0.004(4) 0.003(4)
C7 0.035(5) 0.029(4) 0.025(4) -0.004(4) -0.006(4) 0.000(4)
N8 0.033(4) 0.024(3) 0.031(4) 0.004(3) -0.001(3) -0.005(3)
C9 0.031(5) 0.030(4) 0.026(4) -0.004(4) 0.001(4) 0.002(4)
C10 0.045(5) 0.027(4) 0.026(4) 0.007(4) 0.001(4) -0.005(4)
C11 0.039(5) 0.024(4) 0.023(4) 0.007(4) 0.002(4) -0.005(4)
N12 0.042(5) 0.038(4) 0.038(4) 0.000(4) -0.003(4) 0.010(4)
C13 0.037(5) 0.029(4) 0.024(4) 0.007(4) 0.002(4) 0.002(4)
C14 0.041(5) 0.046(5) 0.041(5) 0.006(4) 0.011(4) 0.007(5)
C15 0.042(6) 0.044(6) 0.056(6) 0.001(5) 0.005(5) 0.018(5)
C16 0.055(6) 0.036(5) 0.050(6) 0.000(5) 0.016(5) 0.001(5)
C17 0.049(6) 0.030(4) 0.030(5) 0.003(4) 0.004(4) -0.010(4)
C18 0.037(5) 0.029(4) 0.027(4) 0.001(3) 0.003(4) 0.002(4)
C19 0.034(5) 0.029(4) 0.031(4) 0.005(4) 0.005(4) -0.003(4)
C20 0.027(4) 0.026(4) 0.028(4) -0.001(4) 0.001(3) -0.005(4)
C21 0.032(4) 0.024(4) 0.031(4) -0.003(4) 0.002(4) 0.001(4)
C22 0.038(5) 0.029(4) 0.029(4) 0.006(4) 0.000(4) -0.001(4)
C23 0.042(5) 0.039(5) 0.033(4) -0.004(4) -0.007(4) 0.008(5)
C24 0.019(4) 0.032(5) 0.031(4) 0.002(4) 0.002(3) -0.001(4)
O25 0.037(3) 0.026(3) 0.044(4) 0.008(3) -0.008(3) -0.001(3)
O26 0.034(3) 0.032(3) 0.037(3) 0.010(3) -0.002(3) -0.006(3)
C27 0.048(6) 0.019(4) 0.045(5) 0.006(4) -0.004(4) -0.006(4)
C28 0.080(8) 0.046(5) 0.046(6) 0.003(5) 0.012(5) -0.017(6)
C29 0.074(8) 0.050(6) 0.060(6) 0.005(6) 0.003(6) -0.025(6)
C30 0.035(3) 0.053(3) 0.027(3) 0.014(3) 0.002(3) 0.006(3)
O31 0.040(4) 0.056(4) 0.030(3) 0.017(3) -0.001(3) 0.002(3)
F10 0.086(6) 0.052(5) 0.060(6) -0.015(5) -0.003(5) -0.018(5)
F20 0.074(6) 0.056(5) 0.065(5) -0.014(4) -0.016(5) -0.027(5)
F30 0.073(6) 0.062(5) 0.092(6) -0.005(5) -0.022(5) -0.015(5)
F11 0.082(5) 0.046(4) 0.083(6) -0.013(5) -0.024(5) -0.008(4)
F21 0.071(5) 0.077(5) 0.075(5) -0.026(5) -0.006(4) -0.031(5)
F31 0.064(5) 0.058(4) 0.058(5) -0.013(4) -0.014(4) -0.022(5)
O320 0.035(3) 0.060(3) 0.030(2) 0.015(3) 0.003(2) 0.011(3)
C330 0.038(3) 0.070(4) 0.037(3) 0.019(3) 0.002(3) 0.015(3)
C340 0.040(4) 0.074(4) 0.039(4) 0.021(4) -0.002(4) 0.012(4)
C350 0.041(4) 0.073(5) 0.039(4) 0.019(4) 0.004(4) 0.019(4)
O321 0.037(4) 0.055(4) 0.027(3) 0.014(4) 0.002(3) 0.006(4)
C331 0.039(4) 0.058(5) 0.029(5) 0.015(5) 0.003(4) 0.004(5)
C341 0.041(5) 0.060(6) 0.030(6) 0.015(5) 0.002(5) 0.003(6)
C351 0.041(5) 0.059(6) 0.028(6) 0.016(5) 0.002(5) 0.004(6)

loop_
_atom_type_symbol
_atom_type_scat_dispersion_real
_atom_type_scat_dispersion_imag
_atom_type_scat_Cromer_Mann_a1
_atom_type_scat_Cromer_Mann_b1
_atom_type_scat_Cromer_Mann_a2
_atom_type_scat_Cromer_Mann_b2
_atom_type_scat_Cromer_Mann_a3
_atom_type_scat_Cromer_Mann_b3
_atom_type_scat_Cromer_Mann_a4
_atom_type_scat_Cromer_Mann_b4
_atom_type_scat_Cromer_Mann_c
_atom_type_scat_source
C 0.0033 0.0016 2.3100 20.8439 1.0200 10.2075 1.5886 0.5687 0.8650 51.6512 0.2156 'International Tables Vol C 4.2.6.8 and 6.1.1.4'
H 0.0000 0.0000 0.4930 10.5109 0.3229 26.1257 0.1402 3.1424 0.0408 57.7998 0.0030 'International Tables Vol C 4.2.6.8 and 6.1.1.4'
F 0.0171 0.0103 3.5392 10.2825 2.6412 4.2944 1.5170 0.2615 1.0243 26.1476 0.2776 'International Tables Vol C 4.2.6.8 and 6.1.1.4'
N 0.0061 0.0033 12.2126 0.0057 3.1322 9.8933 2.0125 28.9975 1.1663 0.5826 -11.5290 'International Tables Vol C 4.2.6.8 and 6.1.1.4'
O 0.0106 0.0060 3.0485 13.2771 2.2868 5.7011 1.5463 0.3239 0.8670 32.9089 0.2508 'International Tables Vol C 4.2.6.8 and 6.1.1.4'

loop_
_geom_angle_atom_site_label_1
_geom_angle_atom_site_label_2
_geom_angle_atom_site_label_3
_geom_angle
_geom_angle_publ_flag
C5 C4 F10 113.9(8) yes
C5 C4 F20 108.5(7) yes
F10 C4 F20 103.54(6) yes
C5 C4 F30 121.9(7) yes
F10 C4 F30 103.58(6) yes
F20 C4 F30 103.57(6) yes
C5 C4 F11 116.8(7) yes
C5 C4 F21 116.3(6) yes
F11 C4 F21 103.60(6) yes
C5 C4 F31 111.5(6) yes
F11 C4 F31 103.54(6) yes
F21 C4 F31 103.56(6) yes
C4 C5 C6 120.2(8) yes
C4 C5 C23 117.0(7) yes
C6 C5 C23 122.8(8) yes
C5 C6 C7 117.0(8) yes
C5 C6 H61 122.2 no
C7 C6 H61 120.8 no
C6 C7 N8 126.3(8) yes
C6 C7 C21 120.8(8) yes
N8 C7 C21 112.9(7) yes
C7 N8 C9 117.0(7) yes
C7 N8 C19 107.8(6) yes
C9 N8 C19 110.2(6) yes
N8 C9 C10 110.8(7) yes
N8 C9 C13 103.4(7) yes
C10 C9 C13 113.4(7) yes
N8 C9 H91 108.6 no
C10 C9 H91 109.1 no
C13 C9 H91 111.4 no
C9 C10 C11 111.5(7) yes
C9 C10 H102 108.6 no
C11 C10 H102 108.5 no
C9 C10 H101 109.8 no
C11 C10 H101 109.8 no
H102 C10 H101 108.6 no
C10 C11 N12 176.8(9) yes
C9 C13 C14 127.8(8) yes
C9 C13 C18 111.4(8) yes
C14 C13 C18 120.8(8) yes
C13 C14 C15 117.4(10) yes
C13 C14 H141 120.5 no
C15 C14 H141 122.1 no
C14 C15 C16 121.2(10) yes
C14 C15 H151 119.4 no
C16 C15 H151 119.4 no
C15 C16 C17 122.2(9) yes
C15 C16 H161 118.9 no
C17 C16 H161 118.8 no
C16 C17 C18 118.6(9) yes
C16 C17 H171 120.1 no
C18 C17 H171 121.3 no
C17 C18 C13 119.7(8) yes
C17 C18 C19 130.4(9) yes
C13 C18 C19 109.7(7) yes
C18 C19 N8 102.6(6) yes
C18 C19 C20 119.9(7) yes
N8 C19 C20 104.9(6) yes
C18 C19 H191 111.4 no
N8 C19 H191 109.6 no
C20 C19 H191 107.7 no
C19 C20 C21 103.6(7) yes
C19 C20 C24 113.5(7) yes
C21 C20 C24 111.9(7) yes
C19 C20 C30 111.1(6) yes
C21 C20 C30 108.6(7) yes
C24 C20 C30 108.1(7) yes
C20 C21 C7 108.9(7) yes
C20 C21 C22 129.9(8) yes
C7 C21 C22 121.3(8) yes
C21 C22 C23 119.6(8) yes
C21 C22 H221 120.9 no
C23 C22 H221 119.5 no
C22 C23 C5 118.5(8) yes
C22 C23 H231 120.6 no
C5 C23 H231 120.8 no
C20 C24 O25 124.3(7) yes
C20 C24 O26 109.9(6) yes
O25 C24 O26 125.8(7) yes
C24 O26 C27 117.2(6) yes
O26 C27 C28 108.5(8) yes
O26 C27 C29 105.5(7) yes
C28 C27 C29 112.9(9) yes
O26 C27 H271 109.1 no
C28 C27 H271 110.2 no
C29 C27 H271 110.4 no
C27 C28 H283 110.0 no
C27 C28 H281 108.6 no
H283 C28 H281 108.8 no
C27 C28 H282 110.8 no
H283 C28 H282 109.5 no
H281 C28 H282 109.1 no
C27 C29 H291 107.8 no
C27 C29 H293 109.1 no
H291 C29 H293 109.8 no
C27 C29 H292 109.8 no
H291 C29 H292 110.8 no
H293 C29 H292 109.6 no
C20 C30 O31 124.8(6) yes
C20 C30 O320 108.8(5) yes
O31 C30 O320 126.4(5) yes
C20 C30 O31 124.8(6) yes
C20 C30 O321 110.4(7) yes
O31 C30 O321 124.8(7) yes
C30 O320 C330 119.03(7) yes
O320 C330 C340 106.21(7) yes
O320 C330 C350 106.19(7) yes
C340 C330 C350 115.41(7) yes
O320 C330 H3301 108.9 no
C340 C330 H3301 113.4 no
C350 C330 H3301 106.5 no
C330 C340 H3401 108.0 no
C330 C340 H3403 107.6 no
H3401 C340 H3403 109.3 no
C330 C340 H3402 113.6 no
H3401 C340 H3402 109.1 no
H3403 C340 H3402 109.2 no
C330 C350 H3502 110.3 no
C330 C350 H3501 106.1 no
H3502 C350 H3501 109.9 no
C330 C350 H3503 112.7 no
H3502 C350 H3503 108.9 no
H3501 C350 H3503 108.9 no
C30 O321 C331 119.03(7) yes
O321 C331 C341 106.21(7) yes
O321 C331 C351 106.20(7) yes
C341 C331 C351 115.41(7) yes
O321 C331 H3311 108.9 no
C341 C331 H3311 116.1 no
C351 C331 H3311 103.6 no
C331 C341 H3412 109.1 no
C331 C341 H3411 103.2 no
H3412 C341 H3411 109.3 no
C331 C341 H3413 115.9 no
H3412 C341 H3413 109.2 no
H3411 C341 H3413 109.9 no
C331 C351 H3512 112.8 no
C331 C351 H3513 113.7 no
H3512 C351 H3513 109.6 no
C331 C351 H3511 102.3 no
H3512 C351 H3511 109.5 no
H3513 C351 H3511 108.5 no

loop_
_geom_bond_atom_site_label_1
_geom_bond_atom_site_label_2
_geom_bond_distance
_geom_bond_publ_flag
C4 C5 1.462(10) yes
C4 F10 1.342(5) yes
C4 F20 1.357(5) yes
C4 F30 1.339(5) yes
C4 C5 1.462(10) yes
C4 F11 1.340(5) yes
C4 F21 1.341(5) yes
C4 F31 1.356(5) yes
C5 C6 1.380(12) yes
C5 C23 1.402(13) yes
C6 C7 1.409(12) yes
C6 H61 0.923 no
C7 N8 1.406(10) yes
C7 C21 1.388(12) yes
N8 C9 1.484(11) yes
N8 C19 1.510(11) yes
C9 C10 1.536(11) yes
C9 C13 1.496(12) yes
C9 H91 0.972 no
C10 C11 1.451(12) yes
C10 H102 0.965 no
C10 H101 0.963 no
C11 N12 1.149(11) yes
C13 C14 1.415(13) yes
C13 C18 1.398(12) yes
C14 C15 1.401(14) yes
C14 H141 0.928 no
C15 C16 1.357(14) yes
C15 H151 0.936 no
C16 C17 1.376(13) yes
C16 H161 0.930 no
C17 C18 1.406(12) yes
C17 H171 0.912 no
C18 C19 1.515(12) yes
C19 C20 1.559(11) yes
C19 H191 0.997 no
C20 C21 1.529(11) yes
C20 C24 1.534(11) yes
C20 C30 1.546(10) yes
C21 C22 1.366(11) yes
C22 C23 1.403(12) yes
C22 H221 0.927 no
C23 H231 0.935 no
C24 O25 1.202(10) yes
C24 O26 1.335(10) yes
O26 C27 1.480(10) yes
C27 C28 1.503(13) yes
C27 C29 1.495(14) yes
C27 H271 0.985 no
C28 H283 0.960 no
C28 H281 0.958 no
C28 H282 0.952 no
C29 H291 0.967 no
C29 H293 0.967 no
C29 H292 0.955 no
C30 O31 1.199(9) yes
C30 O320 1.318(6) yes
C30 O31 1.199(9) yes
C30 O321 1.322(7) yes
O320 C330 1.477(6) yes
C330 C340 1.503(6) yes
C330 C350 1.494(6) yes
C330 H3301 0.982 no
C340 H3401 0.964 no
C340 H3403 0.964 no
C340 H3402 0.969 no
C350 H3502 0.964 no
C350 H3501 0.962 no
C350 H3503 0.957 no
O321 C331 1.480(7) yes
C331 C341 1.502(7) yes
C331 C351 1.499(7) yes
C331 H3311 0.978 no
C341 H3412 0.957 no
C341 H3411 0.966 no
C341 H3413 0.961 no
C351 H3512 0.962 no
C351 H3513 0.957 no
C351 H3511 0.969 no

loop_
_geom_hbond_atom_site_label_D
_geom_hbond_atom_site_label_H
_geom_hbond_atom_site_label_A
_geom_hbond_site_symmetry_A
_geom_hbond_angle_DHA
_geom_hbond_distance_DH
_geom_hbond_distance_HA
_geom_hbond_distance_DA
_geom_hbond_publ_flag
C9 H91 N12 2_456 133.8 0.972 2.576 3.324(16) yes
C17 H171 O26 . 129.6 0.912 2.477 3.139(16) yes
C351 H3512 C5 1_655 161.6 0.962 2.344 3.271(16) yes
C351 H3512 C6 1_655 146.5 0.962 2.576 3.420(16) yes
